data_2227582
loop_
_publ_author_name
Aziz-ur-Rehman
'Tanveer, Wajeeha'
'Akkurt, Mehmet'
'Sattar, Almas'
'Abbasi, Muhammad Athar'
'Khan, Islam Ullah'

_publ_section_title
;
 <i>N</i>-Benzyl-<i>N</i>-(2-methoxyphenyl)benzenesulfonamide
;
_journal_coeditor_code HB5703
_journal_issue 11
_journal_name_full 'Acta Crystallographica Section E'
_journal_page_first o2980
_journal_paper_doi 10.1107/S1600536810043369
_journal_volume 66
_journal_year 2010
_chemical_formula_iupac 'C20 H19 N O3 S'
_chemical_formula_moiety 'C20 H19 N O3 S'
_chemical_formula_sum 'C20 H19 N O3 S'
_chemical_formula_weight 353.43
_chemical_name_systematic
;
<i>N</i>-Benzyl-<i>N</i>-(2-methoxyphenyl)benzenesulfonamide
;
_space_group_IT_number 14
_symmetry_cell_setting monoclinic
_symmetry_space_group_name_Hall '-P 2ybc'
_symmetry_space_group_name_H-M 'P 1 21/c 1'
_atom_sites_solution_hydrogens geom
_atom_sites_solution_primary direct
_atom_sites_solution_secondary difmap
_cell_angle_alpha 90
_cell_angle_beta 103.424(2)
_cell_angle_gamma 90
_cell_formula_units_Z 4
_cell_length_a 10.0368(3)
_cell_length_b 9.0176(3)
_cell_length_c 20.4228(7)
_cell_measurement_reflns_used 3872
_cell_measurement_temperature 296(2)
_cell_measurement_theta_max 21.82
_cell_measurement_theta_min 2.48
_cell_volume 1797.92(10)
_computing_cell_refinement 'SAINT (Bruker, 2007)'
_computing_data_collection 'APEX2 (Bruker, 2007)'
_computing_data_reduction 'SAINT (Bruker, 2007)'
_computing_molecular_graphics 'ORTEP-3 for Windows (Farrugia, 1997)'
_computing_publication_material 'WinGX (Farrugia, 1999) and PLATON (Spek, 2009)'
_computing_structure_refinement 'SHELXL97 (Sheldrick, 2008)'
_computing_structure_solution 'SHELXS97 (Sheldrick, 2008)'
_diffrn_ambient_temperature 296(2)
_diffrn_measured_fraction_theta_full 0.989
_diffrn_measured_fraction_theta_max 0.989
_diffrn_measurement_device_type 'Bruker APEXII CCD'
_diffrn_measurement_method '\f and \w'
_diffrn_radiation_monochromator graphite
_diffrn_radiation_source 'sealed tube'
_diffrn_radiation_type MoK\a
_diffrn_radiation_wavelength 0.71073
_diffrn_reflns_av_R_equivalents 0.0373
_diffrn_reflns_av_sigmaI/netI 0.0396
_diffrn_reflns_limit_h_max 13
_diffrn_reflns_limit_h_min -13
_diffrn_reflns_limit_k_max 9
_diffrn_reflns_limit_k_min -12
_diffrn_reflns_limit_l_max 25
_diffrn_reflns_limit_l_min -27
_diffrn_reflns_number 16779
_diffrn_reflns_reduction_process
;
;
_diffrn_reflns_theta_full 28.35
_diffrn_reflns_theta_max 28.35
_diffrn_reflns_theta_min 3.25
_diffrn_standards_number 0
_exptl_absorpt_coefficient_mu 0.198
_exptl_absorpt_correction_type none
_exptl_crystal_colour 'light violet'
_exptl_crystal_density_diffrn 1.306
_exptl_crystal_density_method 'Not Measured'
_exptl_crystal_description block
_exptl_crystal_F_000 744
_exptl_crystal_size_max 0.25
_exptl_crystal_size_mid 0.13
_exptl_crystal_size_min 0.09
_refine_diff_density_max 0.349
_refine_diff_density_min -0.204
_refine_ls_extinction_method none
_refine_ls_goodness_of_fit_ref 1.038
_refine_ls_hydrogen_treatment constr
_refine_ls_matrix_type full
_refine_ls_number_parameters 228
_refine_ls_number_reflns 4438
_refine_ls_number_restraints 0
_refine_ls_restrained_S_all 1.038
_refine_ls_R_factor_all 0.1051
_refine_ls_R_factor_gt 0.0607
_refine_ls_shift/su_max 0.000
_refine_ls_shift/su_mean 0.000
_refine_ls_structure_factor_coef Fsqd
_refine_ls_weighting_details 'calc w=1/[\s^2^(Fo^2^)+(0.1008P)^2^+0.2694P] where P=(Fo^2^+2Fc^2^)/3'
_refine_ls_weighting_scheme calc
_refine_ls_wR_factor_gt 0.1694
_refine_ls_wR_factor_ref 0.2020
_reflns_number_gt 2560
_reflns_number_total 4438
_reflns_threshold_expression I>2\s(I)
_cod_data_source_file hb5703.cif
_cod_data_source_block I
_cod_original_sg_symbol_H-M 'P 21/c'
_cod_database_code 2227582
_cod_database_fobs_code 2227582

loop_
_symmetry_equiv_pos_site_id
_symmetry_equiv_pos_as_xyz
1 x,y,z
2 -x,1/2+y,1/2-z
3 -x,-y,-z
4 x,1/2-y,1/2+z

loop_
_atom_site_aniso_label
_atom_site_aniso_U_11
_atom_site_aniso_U_22
_atom_site_aniso_U_33
_atom_site_aniso_U_12
_atom_site_aniso_U_13
_atom_site_aniso_U_23
S1 0.0824(4) 0.0642(4) 0.0690(4) 0.0044(3) 0.0130(3) -0.0103(3)
O1 0.1269(17) 0.0989(15) 0.0955(13) 0.0447(12) 0.0092(12) -0.0309(12)
O2 0.1001(13) 0.0788(12) 0.0880(12) -0.0271(10) 0.0174(11) 0.0054(10)
O3 0.0902(15) 0.0710(13) 0.164(2) -0.0034(10) -0.0035(15) 0.0263(14)
N1 0.0586(10) 0.0718(12) 0.0640(11) 0.0007(9) 0.0216(8) -0.0025(9)
C1 0.097(2) 0.134(3) 0.0643(15) 0.0410(19) 0.0209(14) -0.0038(17)
C2 0.138(3) 0.166(4) 0.0667(18) 0.056(3) 0.0298(19) 0.014(2)
C3 0.105(2) 0.141(3) 0.085(2) 0.048(2) -0.0021(18) -0.011(2)
C4 0.0692(17) 0.115(2) 0.103(2) 0.0134(16) 0.0119(16) -0.021(2)
C5 0.0717(16) 0.0852(18) 0.0841(17) -0.0051(14) 0.0212(14) -0.0140(15)
C6 0.0692(14) 0.0724(15) 0.0631(13) 0.0051(11) 0.0098(11) -0.0146(11)
C7 0.0557(12) 0.0657(15) 0.0943(18) -0.0151(11) 0.0269(12) -0.0128(13)
C8 0.0878(17) 0.0890(18) 0.0696(15) -0.0247(14) 0.0391(13) -0.0114(14)
C9 0.110(3) 0.142(3) 0.116(3) -0.047(2) 0.066(2) -0.053(3)
C10 0.094(3) 0.162(5) 0.203(5) -0.054(3) 0.078(3) -0.108(4)
C11 0.0668(17) 0.076(2) 0.206(4) -0.0154(15) 0.035(2) -0.056(3)
C12 0.0590(14) 0.0666(17) 0.152(3) -0.0187(13) 0.0200(17) -0.018(2)
C13 0.128(3) 0.080(3) 0.363(9) 0.005(2) 0.014(4) 0.065(4)
C14 0.0643(14) 0.134(3) 0.0764(16) 0.0061(15) 0.0273(13) 0.0290(17)
C15 0.0608(12) 0.0625(13) 0.0620(12) 0.0023(10) 0.0277(10) -0.0041(10)
C16 0.0710(15) 0.096(2) 0.0869(18) -0.0005(14) 0.0187(13) 0.0136(16)
C17 0.081(2) 0.231(5) 0.101(2) -0.001(3) 0.0002(19) 0.045(3)
C18 0.074(2) 0.298(8) 0.110(3) -0.043(3) 0.006(2) -0.013(4)
C19 0.095(2) 0.179(4) 0.133(3) -0.061(3) 0.054(2) -0.037(3)
C20 0.094(2) 0.096(2) 0.100(2) -0.0161(16) 0.0556(17) -0.0029(17)

loop_
_atom_site_type_symbol
_atom_site_label
_atom_site_fract_x
_atom_site_fract_y
_atom_site_fract_z
_atom_site_U_iso_or_equiv
_atom_site_thermal_displace_type
_atom_site_calc_flag
_atom_site_refinement_flags
_atom_site_occupancy
S S1 0.65180(7) 0.44517(7) 0.66852(3) 0.0726(2) Uani . . 1.000
O O1 0.5815(3) 0.5433(2) 0.70356(11) 0.1098(9) Uani . . 1.000
O O2 0.7233(2) 0.5054(2) 0.62194(9) 0.0897(7) Uani . . 1.000
O O3 0.6440(2) 0.0515(2) 0.65783(15) 0.1138(9) Uani . . 1.000
N N1 0.53841(18) 0.3280(2) 0.62738(9) 0.0636(6) Uani . . 1.000
C C1 0.7345(3) 0.2992(4) 0.78758(13) 0.0981(13) Uani . . 1.000
C C2 0.8243(4) 0.2106(5) 0.83247(15) 0.1226(18) Uani . . 1.000
C C3 0.9455(4) 0.1657(4) 0.81816(18) 0.1143(14) Uani . . 1.000
C C4 0.9776(3) 0.2066(4) 0.76011(17) 0.0971(11) Uani . . 1.000
C C5 0.8896(3) 0.2937(3) 0.71487(14) 0.0798(10) Uani . . 1.000
C C6 0.7687(2) 0.3409(3) 0.72877(12) 0.0691(8) Uani . . 1.000
C C7 0.5817(2) 0.2371(3) 0.57779(13) 0.0704(9) Uani . . 1.000
C C8 0.5683(3) 0.2888(3) 0.51265(13) 0.0787(10) Uani . . 1.000
C C9 0.6088(4) 0.2160(5) 0.4631(2) 0.1162(17) Uani . . 1.000
C C10 0.6693(4) 0.0790(7) 0.4816(3) 0.146(3) Uani . . 1.000
C C11 0.6818(3) 0.0179(4) 0.5442(3) 0.1157(16) Uani . . 1.000
C C12 0.6375(3) 0.1012(3) 0.5923(2) 0.0933(12) Uani . . 1.000
C C13 0.7184(5) -0.0828(4) 0.6767(4) 0.197(3) Uani . . 1.000
C C14 0.4294(3) 0.2778(4) 0.65914(14) 0.0898(12) Uani . . 1.000
C C15 0.2919(2) 0.2704(2) 0.61222(11) 0.0596(7) Uani . . 1.000
C C16 0.2544(3) 0.3576(3) 0.55669(14) 0.0846(10) Uani . . 1.000
C C17 0.1251(4) 0.3467(6) 0.51567(19) 0.1411(19) Uani . . 1.000
C C18 0.0338(4) 0.2513(8) 0.5304(2) 0.163(3) Uani . . 1.000
C C19 0.0679(4) 0.1656(6) 0.5857(2) 0.1312(18) Uani . . 1.000
C C20 0.1961(3) 0.1745(3) 0.62612(16) 0.0913(12) Uani . . 1.000
H H1 0.65250 0.33020 0.79690 0.1180 Uiso calc R 1.000
H H2 0.80280 0.18120 0.87240 0.1470 Uiso calc R 1.000
H H3 1.00590 0.10670 0.84880 0.1370 Uiso calc R 1.000
H H4 1.05960 0.17550 0.75090 0.1170 Uiso calc R 1.000
H H5 0.91140 0.32100 0.67470 0.0960 Uiso calc R 1.000
H H8 0.52800 0.38130 0.50240 0.0940 Uiso calc R 1.000
H H9 0.59720 0.25430 0.41990 0.1390 Uiso calc R 1.000
H H10 0.70320 0.02610 0.44990 0.1750 Uiso calc R 1.000
H H11 0.71880 -0.07620 0.55410 0.1390 Uiso calc R 1.000
H H13A 0.66840 -0.16440 0.65250 0.2960 Uiso calc R 1.000
H H13B 0.73040 -0.09860 0.72420 0.2960 Uiso calc R 1.000
H H13C 0.80640 -0.07570 0.66590 0.2960 Uiso calc R 1.000
H H14A 0.42480 0.34480 0.69570 0.1080 Uiso calc R 1.000
H H14B 0.45290 0.18020 0.67840 0.1080 Uiso calc R 1.000
H H16 0.31660 0.42500 0.54640 0.1020 Uiso calc R 1.000
H H17 0.10080 0.40590 0.47750 0.1690 Uiso calc R 1.000
H H18 -0.05330 0.24440 0.50230 0.1960 Uiso calc R 1.000
H H19 0.00400 0.10060 0.59630 0.1570 Uiso calc R 1.000
H H20 0.21930 0.11420 0.66400 0.1090 Uiso calc R 1.000

loop_
_atom_type_symbol
_atom_type_description
_atom_type_scat_dispersion_real
_atom_type_scat_dispersion_imag
_atom_type_scat_source
S S 0.1246 0.1234 'International Tables Vol C Tables 4.2.6.8 and 6.1.1.4'
O O 0.0106 0.0060 'International Tables Vol C Tables 4.2.6.8 and 6.1.1.4'
N N 0.0061 0.0033 'International Tables Vol C Tables 4.2.6.8 and 6.1.1.4'
H H 0.0000 0.0000 'International Tables Vol C Tables 4.2.6.8 and 6.1.1.4'
C C 0.0033 0.0016 'International Tables Vol C Tables 4.2.6.8 and 6.1.1.4'

loop_
_geom_angle_atom_site_label_1
_geom_angle_atom_site_label_2
_geom_angle_atom_site_label_3
_geom_angle_site_symmetry_1
_geom_angle_site_symmetry_2
_geom_angle_site_symmetry_3
_geom_angle
_geom_angle_publ_flag
O1 S1 O2 . . . 118.92(12) no
O1 S1 N1 . . . 107.03(13) no
O1 S1 C6 . . . 107.94(12) no
O2 S1 N1 . . . 107.55(10) no
O2 S1 C6 . . . 108.22(11) no
N1 S1 C6 . . . 106.57(11) no
C12 O3 C13 . . . 115.8(4) no
S1 N1 C7 . . . 116.09(15) no
S1 N1 C14 . . . 118.28(17) no
C7 N1 C14 . . . 120.7(2) no
C2 C1 C6 . . . 118.8(3) no
C1 C2 C3 . . . 120.1(3) no
C2 C3 C4 . . . 120.6(3) no
C3 C4 C5 . . . 120.1(3) no
C4 C5 C6 . . . 120.0(3) no
S1 C6 C1 . . . 119.66(19) no
S1 C6 C5 . . . 119.81(19) no
C1 C6 C5 . . . 120.4(2) no
N1 C7 C8 . . . 120.2(2) no
N1 C7 C12 . . . 122.5(3) no
C8 C7 C12 . . . 117.3(3) no
C7 C8 C9 . . . 125.4(3) no
C8 C9 C10 . . . 114.7(4) no
C9 C10 C11 . . . 123.4(5) no
C10 C11 C12 . . . 117.9(4) no
O3 C12 C7 . . . 115.2(3) no
O3 C12 C11 . . . 123.5(3) no
C7 C12 C11 . . . 121.3(4) no
N1 C14 C15 . . . 113.9(2) no
C14 C15 C16 . . . 123.2(2) no
C14 C15 C20 . . . 119.0(2) no
C16 C15 C20 . . . 117.8(2) no
C15 C16 C17 . . . 120.4(3) no
C16 C17 C18 . . . 120.4(4) no
C17 C18 C19 . . . 120.2(4) no
C18 C19 C20 . . . 119.7(4) no
C15 C20 C19 . . . 121.4(3) no
C2 C1 H1 . . . 121.00 no
C6 C1 H1 . . . 121.00 no
C1 C2 H2 . . . 120.00 no
C3 C2 H2 . . . 120.00 no
C2 C3 H3 . . . 120.00 no
C4 C3 H3 . . . 120.00 no
C3 C4 H4 . . . 120.00 no
C5 C4 H4 . . . 120.00 no
C4 C5 H5 . . . 120.00 no
C6 C5 H5 . . . 120.00 no
C7 C8 H8 . . . 117.00 no
C9 C8 H8 . . . 117.00 no
C8 C9 H9 . . . 123.00 no
C10 C9 H9 . . . 123.00 no
C9 C10 H10 . . . 118.00 no
C11 C10 H10 . . . 118.00 no
C10 C11 H11 . . . 121.00 no
C12 C11 H11 . . . 121.00 no
O3 C13 H13A . . . 109.00 no
O3 C13 H13B . . . 109.00 no
O3 C13 H13C . . . 109.00 no
H13A C13 H13B . . . 110.00 no
H13A C13 H13C . . . 109.00 no
H13B C13 H13C . . . 110.00 no
N1 C14 H14A . . . 109.00 no
N1 C14 H14B . . . 109.00 no
C15 C14 H14A . . . 109.00 no
C15 C14 H14B . . . 109.00 no
H14A C14 H14B . . . 108.00 no
C15 C16 H16 . . . 120.00 no
C17 C16 H16 . . . 120.00 no
C16 C17 H17 . . . 120.00 no
C18 C17 H17 . . . 120.00 no
C17 C18 H18 . . . 120.00 no
C19 C18 H18 . . . 120.00 no
C18 C19 H19 . . . 120.00 no
C20 C19 H19 . . . 120.00 no
C15 C20 H20 . . . 119.00 no
C19 C20 H20 . . . 119.00 no

loop_
_geom_bond_atom_site_label_1
_geom_bond_atom_site_label_2
_geom_bond_site_symmetry_1
_geom_bond_site_symmetry_2
_geom_bond_distance
_geom_bond_publ_flag
S1 O1 . . 1.424(3) no
S1 O2 . . 1.426(2) no
S1 N1 . . 1.6351(19) no
S1 C6 . . 1.762(2) no
O3 C12 . . 1.398(5) no
O3 C13 . . 1.428(5) no
N1 C7 . . 1.446(3) no
N1 C14 . . 1.467(4) no
C1 C2 . . 1.381(5) no
C1 C6 . . 1.376(4) no
C2 C3 . . 1.376(6) no
C3 C4 . . 1.350(5) no
C4 C5 . . 1.368(4) no
C5 C6 . . 1.376(4) no
C7 C8 . . 1.386(4) no
C7 C12 . . 1.351(4) no
C8 C9 . . 1.346(5) no
C9 C10 . . 1.390(7) no
C10 C11 . . 1.371(8) no
C11 C12 . . 1.389(6) no
C14 C15 . . 1.488(4) no
C15 C16 . . 1.359(3) no
C15 C20 . . 1.371(4) no
C16 C17 . . 1.375(5) no
C17 C18 . . 1.341(7) no
C18 C19 . . 1.346(7) no
C19 C20 . . 1.360(5) no
C1 H1 . . 0.9300 no
C2 H2 . . 0.9300 no
C3 H3 . . 0.9300 no
C4 H4 . . 0.9300 no
C5 H5 . . 0.9300 no
C8 H8 . . 0.9300 no
C9 H9 . . 0.9300 no
C10 H10 . . 0.9300 no
C11 H11 . . 0.9300 no
C13 H13A . . 0.9600 no
C13 H13B . . 0.9600 no
C13 H13C . . 0.9600 no
C14 H14A . . 0.9700 no
C14 H14B . . 0.9700 no
C16 H16 . . 0.9300 no
C17 H17 . . 0.9300 no
C18 H18 . . 0.9300 no
C19 H19 . . 0.9300 no
C20 H20 . . 0.9300 no

loop_
_geom_hbond_atom_site_label_D
_geom_hbond_atom_site_label_H
_geom_hbond_atom_site_label_A
_geom_hbond_site_symmetry_A
_geom_hbond_distance_DH
_geom_hbond_distance_HA
_geom_hbond_distance_DA
_geom_hbond_angle_DHA
_geom_hbond_publ_flag
C14 H14B O3 . 0.97 2.36 2.972(4) 120 yes

loop_
_geom_torsion_atom_site_label_1
_geom_torsion_atom_site_label_2
_geom_torsion_atom_site_label_3
_geom_torsion_atom_site_label_4
_geom_torsion_site_symmetry_1
_geom_torsion_site_symmetry_2
_geom_torsion_site_symmetry_3
_geom_torsion_site_symmetry_4
_geom_torsion
_geom_torsion_publ_flag
O1 S1 N1 C7 . . . . 168.04(17) no
O2 S1 N1 C7 . . . . 39.19(19) no
C6 S1 N1 C7 . . . . -76.67(18) no
O1 S1 N1 C14 . . . . -36.5(2) no
O2 S1 N1 C14 . . . . -165.4(2) no
C6 S1 N1 C14 . . . . 78.8(2) no
N1 S1 C6 C1 . . . . -79.3(3) no
O1 S1 C6 C1 . . . . 35.3(3) no
O2 S1 C6 C1 . . . . 165.3(2) no
N1 S1 C6 C5 . . . . 96.5(2) no
O1 S1 C6 C5 . . . . -148.8(2) no
O2 S1 C6 C5 . . . . -18.9(3) no
C13 O3 C12 C11 . . . . 9.1(5) no
C13 O3 C12 C7 . . . . -172.2(3) no
C7 N1 C14 C15 . . . . -67.7(3) no
C14 N1 C7 C12 . . . . -62.3(3) no
S1 N1 C7 C12 . . . . 92.5(3) no
C14 N1 C7 C8 . . . . 118.5(3) no
S1 N1 C14 C15 . . . . 138.1(2) no
S1 N1 C7 C8 . . . . -86.7(2) no
C2 C1 C6 S1 . . . . 176.5(3) no
C2 C1 C6 C5 . . . . 0.6(5) no
C6 C1 C2 C3 . . . . 0.1(6) no
C1 C2 C3 C4 . . . . -0.5(6) no
C2 C3 C4 C5 . . . . 0.1(5) no
C3 C4 C5 C6 . . . . 0.6(5) no
C4 C5 C6 S1 . . . . -176.8(2) no
C4 C5 C6 C1 . . . . -1.0(4) no
C12 C7 C8 C9 . . . . -1.4(5) no
N1 C7 C12 O3 . . . . 3.1(4) no
N1 C7 C12 C11 . . . . -178.2(3) no
N1 C7 C8 C9 . . . . 177.9(3) no
C8 C7 C12 O3 . . . . -177.6(2) no
C8 C7 C12 C11 . . . . 1.1(4) no
C7 C8 C9 C10 . . . . -0.6(6) no
C8 C9 C10 C11 . . . . 3.0(7) no
C9 C10 C11 C12 . . . . -3.3(7) no
C10 C11 C12 O3 . . . . 179.7(3) no
C10 C11 C12 C7 . . . . 1.1(5) no
N1 C14 C15 C16 . . . . -27.6(4) no
N1 C14 C15 C20 . . . . 154.3(2) no
C14 C15 C16 C17 . . . . -179.2(3) no
C20 C15 C16 C17 . . . . -1.2(4) no
C14 C15 C20 C19 . . . . 178.6(3) no
C16 C15 C20 C19 . . . . 0.4(4) no
C15 C16 C17 C18 . . . . 0.9(6) no
C16 C17 C18 C19 . . . . 0.2(8) no
C17 C18 C19 C20 . . . . -1.0(8) no
C18 C19 C20 C15 . . . . 0.7(6) no

loop_
_cod_related_entry_id
_cod_related_entry_database
_cod_related_entry_code
1 ChemSpider 30656252
